data_7233302
loop_
_publ_author_name
'Weekes, Rohan J.'
'Hawes, Chris S.'

_publ_section_title
;
 Synthesis, coordination chemistry and photophysical properties of
 naphtho-fused pyrazole ligands
;
_journal_issue 34
_journal_name_full CrystEngComm
_journal_page_first 5152
_journal_paper_doi 10.1039/C9CE01074B
_journal_volume 21
_journal_year 2019
_chemical_formula_moiety 'C44 H32 Cu N10 O6'
_chemical_formula_sum 'C44 H32 Cu N10 O6'
_chemical_formula_weight 860.33
_space_group_crystal_system monoclinic
_space_group_IT_number 14
_space_group_name_Hall '-P 2ybc'
_space_group_name_H-M_alt 'P 1 21/c 1'
_symmetry_space_group_name_Hall '-P 2ybc'
_symmetry_space_group_name_H-M 'P 1 21/c 1'
_atom_sites_solution_hydrogens mixed
_atom_sites_solution_primary dual
_audit_creation_date 2019-06-20
_audit_creation_method
;
Olex2 1.2
(compiled 2018.05.29 svn.r3508 for OlexSys, GUI svn.r5506)
;
_audit_update_record
;
2019-07-06 deposited with the CCDC.    2019-08-01 downloaded from the CCDC.
;
_cell_angle_alpha 90
_cell_angle_beta 98.1810(10)
_cell_angle_gamma 90
_cell_formula_units_Z 2
_cell_length_a 8.0209(3)
_cell_length_b 21.4464(6)
_cell_length_c 11.1543(3)
_cell_measurement_reflns_used 8775
_cell_measurement_temperature 150(2)
_cell_measurement_theta_max 30.64
_cell_measurement_theta_min 2.74
_cell_volume 1899.23(10)
_computing_cell_refinement 'SAINT V8.38A (2016)'
_computing_data_reduction 'SAINT V8.38A (2016)'
_computing_molecular_graphics 'Olex2 (Dolomanov et al., 2009)'
_computing_publication_material 'Olex2 (Dolomanov et al., 2009)'
_computing_structure_refinement 'ShelXL (Sheldrick, 2015)'
_computing_structure_solution 'ShelXT (Sheldrick, 2015)'
_diffrn_ambient_temperature 150.0
_diffrn_measured_fraction_theta_full 0.998
_diffrn_measured_fraction_theta_max 0.998
_diffrn_measurement_device_type 'Bruker APEX-II CCD'
_diffrn_measurement_method '\f and \w scans'
_diffrn_radiation_type MoK\a
_diffrn_radiation_wavelength 0.71073
_diffrn_reflns_av_R_equivalents 0.0496
_diffrn_reflns_av_unetI/netI 0.0403
_diffrn_reflns_Laue_measured_fraction_full 0.998
_diffrn_reflns_Laue_measured_fraction_max 0.998
_diffrn_reflns_limit_h_max 7
_diffrn_reflns_limit_h_min -11
_diffrn_reflns_limit_k_max 30
_diffrn_reflns_limit_k_min -30
_diffrn_reflns_limit_l_max 15
_diffrn_reflns_limit_l_min -15
_diffrn_reflns_number 25442
_diffrn_reflns_point_group_measured_fraction_full 0.998
_diffrn_reflns_point_group_measured_fraction_max 0.998
_diffrn_reflns_theta_full 25.242
_diffrn_reflns_theta_max 30.635
_diffrn_reflns_theta_min 2.648
_diffrn_standards_number 0
_exptl_absorpt_coefficient_mu 0.642
_exptl_absorpt_correction_T_max 0.7461
_exptl_absorpt_correction_T_min 0.6677
_exptl_absorpt_correction_type multi-scan
_exptl_absorpt_process_details
'SADABS-2016/2 (Bruker,2016/2) was used for absorption correction. wR2(int) was 0.0571 before and 0.0520 after correction. The Ratio of minimum to maximum transmission is 0.8949. The \l/2 correction factor is 0.00150.'
_exptl_crystal_colour green
_exptl_crystal_colour_primary green
_exptl_crystal_density_diffrn 1.504
_exptl_crystal_description rod
_exptl_crystal_F_000 886
_exptl_crystal_size_max 0.41
_exptl_crystal_size_mid 0.16
_exptl_crystal_size_min 0.09
_refine_diff_density_max 0.536
_refine_diff_density_min -0.509
_refine_diff_density_rms 0.072
_refine_ls_extinction_method none
_refine_ls_goodness_of_fit_ref 1.075
_refine_ls_hydrogen_treatment mixed
_refine_ls_matrix_type full
_refine_ls_number_parameters 283
_refine_ls_number_reflns 5848
_refine_ls_number_restraints 2
_refine_ls_restrained_S_all 1.075
_refine_ls_R_factor_all 0.0627
_refine_ls_R_factor_gt 0.0447
_refine_ls_shift/su_max 0.000
_refine_ls_shift/su_mean 0.000
_refine_ls_structure_factor_coef Fsqd
_refine_ls_weighting_details 'w=1/[\s^2^(Fo^2^)+(0.0352P)^2^+1.7178P] where P=(Fo^2^+2Fc^2^)/3'
_refine_ls_weighting_scheme calc
_refine_ls_wR_factor_gt 0.0932
_refine_ls_wR_factor_ref 0.0995
_reflns_Friedel_coverage 0.000
_reflns_number_gt 4670
_reflns_number_total 5848
_reflns_threshold_expression 'I > 2\s(I)'
_cod_data_source_file c9ce01074b2.cif
_cod_data_source_block 1
_cod_depositor_comments 'Adding full bibliography for 7233301--7233306.cif.'
_cod_database_code 7233302
_shelx_shelxl_version_number 2017/1
_shelx_space_group_comment
;
The symmetry employed for this shelxl refinement is uniquely defined
by the following loop, which should always be used as a source of
symmetry information in preference to the above space-group names.
They are only intended as comments.
;
_shelx_estimated_absorpt_t_max 0.944
_shelx_estimated_absorpt_t_min 0.779
_olex2_refinement_description
;
1. Fixed Uiso
 At 1.2 times of:
  All C(H) groups, All C(H,H) groups
2. Restrained distances
 N2-H2 = N4-H4
 0.88 with sigma of 0.02
3.a Aromatic/amide H refined with riding coordinates:
 C1(H1), C3(H3), C4(H4A), C6(H6), C7(H7), C8(H8), C9(H9), C12(H12), C14(H14),
 C15(H15), C17(H17), C18(H18), C19(H19), C20(H20)
;
_olex2_submission_special_instructions 'No special instructions were received'

loop_
_space_group_symop_operation_xyz
'x, y, z'
'-x, y+1/2, -z+1/2'
'-x, -y, -z'
'x, -y-1/2, z-1/2'

loop_
_atom_site_label
_atom_site_type_symbol
_atom_site_fract_x
_atom_site_fract_y
_atom_site_fract_z
_atom_site_U_iso_or_equiv
_atom_site_adp_type
_atom_site_occupancy
_atom_site_site_symmetry_order
_atom_site_calc_flag
_atom_site_refinement_flags_posn
_atom_site_refinement_flags_adp
_atom_site_refinement_flags_occupancy
Cu1 Cu 0.500000 0.500000 0.500000 0.01046(7) Uani 1 2 d S T P
O1 O 0.23615(16) 0.47088(7) 0.54859(13) 0.0231(3) Uani 1 1 d . . .
O2 O 0.05153(17) 0.44064(7) 0.39784(13) 0.0220(3) Uani 1 1 d . . .
O3 O 0.02097(19) 0.41516(7) 0.57988(13) 0.0266(3) Uani 1 1 d . . .
N1 N 0.53857(18) 0.41621(7) 0.42230(13) 0.0140(3) Uani 1 1 d . . .
N2 N 0.69002(18) 0.38723(7) 0.42807(14) 0.0144(3) Uani 1 1 d D . .
N3 N 0.40471(17) 0.53506(7) 0.33828(13) 0.0129(3) Uani 1 1 d . . .
N4 N 0.24025(18) 0.52768(7) 0.29110(13) 0.0133(3) Uani 1 1 d D . .
N5 N 0.10413(18) 0.44176(7) 0.50947(14) 0.0153(3) Uani 1 1 d . . .
C1 C 0.4287(2) 0.38202(8) 0.34989(16) 0.0162(3) Uani 1 1 d . . .
H1 H 0.311862 0.390910 0.331026 0.019 Uiso 1 1 calc R . .
C2 C 0.5105(2) 0.33056(8) 0.30500(16) 0.0159(3) Uani 1 1 d . . .
C3 C 0.4592(2) 0.28220(9) 0.21964(18) 0.0210(4) Uani 1 1 d . . .
H3 H 0.344832 0.278158 0.184163 0.025 Uiso 1 1 calc R . .
C4 C 0.5780(3) 0.24227(9) 0.19064(18) 0.0216(4) Uani 1 1 d . . .
H4A H 0.546088 0.210862 0.131785 0.026 Uiso 1 1 calc R . .
C5 C 0.7514(2) 0.24592(8) 0.24624(17) 0.0175(3) Uani 1 1 d . . .
C6 C 0.8719(3) 0.20322(9) 0.21497(19) 0.0232(4) Uani 1 1 d . . .
H6 H 0.838897 0.172549 0.154818 0.028 Uiso 1 1 calc R . .
C7 C 1.0359(3) 0.20532(9) 0.2701(2) 0.0264(4) Uani 1 1 d . . .
H7 H 1.115533 0.176406 0.247374 0.032 Uiso 1 1 calc R . .
C8 C 1.0867(3) 0.24992(9) 0.3597(2) 0.0254(4) Uani 1 1 d . . .
H8 H 1.199824 0.250468 0.398962 0.031 Uiso 1 1 calc R . .
C9 C 0.9729(2) 0.29296(9) 0.39112(19) 0.0201(4) Uani 1 1 d . . .
H9 H 1.008022 0.323231 0.451646 0.024 Uiso 1 1 calc R . .
C10 C 0.8051(2) 0.29225(8) 0.33394(17) 0.0154(3) Uani 1 1 d . . .
C11 C 0.6781(2) 0.33562(8) 0.35769(16) 0.0141(3) Uani 1 1 d . . .
C12 C 0.4735(2) 0.57195(8) 0.26271(16) 0.0162(3) Uani 1 1 d . . .
H12 H 0.587881 0.585006 0.273562 0.019 Uiso 1 1 calc R . .
C13 C 0.3517(2) 0.58876(9) 0.16429(16) 0.0166(3) Uani 1 1 d . . .
C14 C 0.3506(3) 0.62667(10) 0.05911(18) 0.0234(4) Uani 1 1 d . . .
H14 H 0.449973 0.647020 0.042540 0.028 Uiso 1 1 calc R . .
C15 C 0.2032(3) 0.63282(10) -0.01666(18) 0.0253(4) Uani 1 1 d . . .
H15 H 0.201099 0.657940 -0.087004 0.030 Uiso 1 1 calc R . .
C16 C 0.0503(3) 0.60281(9) 0.00544(17) 0.0211(4) Uani 1 1 d . . .
C17 C -0.1022(3) 0.61037(11) -0.07449(18) 0.0278(5) Uani 1 1 d . . .
H17 H -0.103712 0.635511 -0.144750 0.033 Uiso 1 1 calc R . .
C18 C -0.2469(3) 0.58203(11) -0.05198(19) 0.0293(5) Uani 1 1 d . . .
H18 H -0.347789 0.587779 -0.106754 0.035 Uiso 1 1 calc R . .
C19 C -0.2489(2) 0.54465(10) 0.05058(18) 0.0246(4) Uani 1 1 d . . .
H19 H -0.350416 0.525113 0.065034 0.030 Uiso 1 1 calc R . .
C20 C -0.1032(2) 0.53624(9) 0.13058(17) 0.0193(4) Uani 1 1 d . . .
H20 H -0.104302 0.511047 0.200515 0.023 Uiso 1 1 calc R . .
C21 C 0.0468(2) 0.56487(9) 0.10876(16) 0.0166(3) Uani 1 1 d . . .
C22 C 0.2039(2) 0.55940(8) 0.18631(15) 0.0140(3) Uani 1 1 d . . .
H4 H 0.177(3) 0.5044(9) 0.3282(19) 0.017 Uiso 1 1 d DR . .
H2 H 0.779(2) 0.4040(10) 0.4613(19) 0.017 Uiso 1 1 d DR . .

loop_
_atom_site_aniso_label
_atom_site_aniso_U_11
_atom_site_aniso_U_22
_atom_site_aniso_U_33
_atom_site_aniso_U_23
_atom_site_aniso_U_13
_atom_site_aniso_U_12
Cu1 0.01027(12) 0.01119(13) 0.00959(13) -0.00017(11) 0.00029(9) 0.00156(11)
O1 0.0123(6) 0.0335(8) 0.0233(7) -0.0008(6) 0.0015(5) -0.0052(6)
O2 0.0206(7) 0.0222(7) 0.0216(7) 0.0053(6) -0.0021(5) -0.0045(5)
O3 0.0337(8) 0.0254(7) 0.0238(7) -0.0019(6) 0.0147(6) -0.0121(6)
N1 0.0117(6) 0.0147(7) 0.0149(7) -0.0008(6) -0.0003(5) 0.0032(5)
N2 0.0115(6) 0.0133(7) 0.0178(7) -0.0037(6) 0.0003(5) 0.0014(5)
N3 0.0114(6) 0.0153(7) 0.0118(7) 0.0001(5) 0.0005(5) 0.0010(5)
N4 0.0112(6) 0.0164(7) 0.0118(7) 0.0029(6) -0.0003(5) 0.0009(5)
N5 0.0140(6) 0.0123(6) 0.0209(7) 0.0006(6) 0.0066(6) 0.0012(5)
C1 0.0154(8) 0.0178(8) 0.0144(8) -0.0023(7) -0.0008(6) 0.0007(6)
C2 0.0170(8) 0.0145(8) 0.0158(8) -0.0013(7) 0.0010(6) 0.0003(6)
C3 0.0221(9) 0.0183(8) 0.0212(9) -0.0047(7) -0.0012(7) -0.0013(7)
C4 0.0309(10) 0.0163(8) 0.0170(9) -0.0050(7) 0.0014(7) -0.0019(8)
C5 0.0242(9) 0.0121(7) 0.0175(8) 0.0000(7) 0.0073(7) 0.0003(7)
C6 0.0335(11) 0.0137(8) 0.0247(10) -0.0029(7) 0.0121(8) 0.0023(8)
C7 0.0293(10) 0.0177(9) 0.0354(12) -0.0012(8) 0.0155(9) 0.0060(8)
C8 0.0194(9) 0.0192(9) 0.0387(12) -0.0004(8) 0.0079(8) 0.0038(7)
C9 0.0186(8) 0.0144(8) 0.0279(10) -0.0010(7) 0.0052(7) 0.0018(7)
C10 0.0183(8) 0.0102(7) 0.0185(8) 0.0010(6) 0.0055(6) 0.0007(6)
C11 0.0170(8) 0.0124(7) 0.0131(8) 0.0003(6) 0.0028(6) 0.0007(6)
C12 0.0152(8) 0.0170(8) 0.0168(8) 0.0013(7) 0.0035(6) -0.0020(6)
C13 0.0188(8) 0.0179(8) 0.0136(8) 0.0025(7) 0.0039(6) 0.0027(7)
C14 0.0276(10) 0.0245(10) 0.0194(9) 0.0085(8) 0.0082(8) 0.0005(8)
C15 0.0346(11) 0.0260(10) 0.0159(9) 0.0088(8) 0.0055(8) 0.0051(9)
C16 0.0271(9) 0.0230(9) 0.0125(8) 0.0021(7) 0.0001(7) 0.0089(8)
C17 0.0351(11) 0.0332(11) 0.0136(9) 0.0036(8) -0.0014(8) 0.0159(9)
C18 0.0251(10) 0.0428(13) 0.0171(9) -0.0034(9) -0.0064(7) 0.0153(9)
C19 0.0185(9) 0.0352(11) 0.0187(9) -0.0057(8) -0.0020(7) 0.0075(8)
C20 0.0189(8) 0.0250(9) 0.0133(8) -0.0031(7) 0.0000(6) 0.0054(7)
C21 0.0183(8) 0.0192(8) 0.0117(8) -0.0002(7) 0.0003(6) 0.0067(7)
C22 0.0174(8) 0.0146(8) 0.0099(7) 0.0005(6) 0.0016(6) 0.0038(6)

loop_
_atom_type_symbol
_atom_type_description
_atom_type_scat_dispersion_real
_atom_type_scat_dispersion_imag
_atom_type_scat_source
C C 0.0033 0.0016 'International Tables Vol C Tables 4.2.6.8 and 6.1.1.4'
H H 0.0000 0.0000 'International Tables Vol C Tables 4.2.6.8 and 6.1.1.4'
Cu Cu 0.3201 1.2651 'International Tables Vol C Tables 4.2.6.8 and 6.1.1.4'
N N 0.0061 0.0033 'International Tables Vol C Tables 4.2.6.8 and 6.1.1.4'
O O 0.0106 0.0060 'International Tables Vol C Tables 4.2.6.8 and 6.1.1.4'

loop_
_geom_angle_atom_site_label_1
_geom_angle_atom_site_label_2
_geom_angle_atom_site_label_3
_geom_angle
_geom_angle_site_symmetry_1
_geom_angle_site_symmetry_3
O1 Cu1 O1 180.0 3_666 .
N1 Cu1 O1 86.55(6) 3_666 .
N1 Cu1 O1 93.45(6) . .
N1 Cu1 O1 93.45(6) 3_666 3_666
N1 Cu1 O1 86.55(6) . 3_666
N1 Cu1 N1 180.0 3_666 .
N3 Cu1 O1 93.84(5) 3_666 3_666
N3 Cu1 O1 86.16(5) 3_666 .
N3 Cu1 O1 93.84(5) . .
N3 Cu1 O1 86.16(5) . 3_666
N3 Cu1 N1 90.54(6) 3_666 3_666
N3 Cu1 N1 90.55(6) . .
N3 Cu1 N1 89.45(6) . 3_666
N3 Cu1 N1 89.45(6) 3_666 .
N3 Cu1 N3 180.0 3_666 .
N5 O1 Cu1 143.00(12) . .
N2 N1 Cu1 124.92(11) . .
C1 N1 Cu1 128.15(12) . .
C1 N1 N2 106.73(14) . .
N1 N2 H2 121.7(15) . .
C11 N2 N1 110.98(14) . .
C11 N2 H2 126.4(15) . .
N4 N3 Cu1 122.03(11) . .
C12 N3 Cu1 130.82(12) . .
C12 N3 N4 106.93(14) . .
N3 N4 H4 119.4(15) . .
C22 N4 N3 110.84(14) . .
C22 N4 H4 129.8(15) . .
O1 N5 O2 120.16(15) . .
O3 N5 O1 120.86(16) . .
O3 N5 O2 118.94(15) . .
N1 C1 H1 124.9 . .
N1 C1 C2 110.22(16) . .
C2 C1 H1 124.9 . .
C1 C2 C3 134.41(17) . .
C11 C2 C1 105.00(15) . .
C11 C2 C3 120.47(17) . .
C2 C3 H3 120.9 . .
C4 C3 C2 118.22(18) . .
C4 C3 H3 120.9 . .
C3 C4 H4A 119.0 . .
C3 C4 C5 122.09(17) . .
C5 C4 H4A 119.0 . .
C6 C5 C4 120.75(18) . .
C6 C5 C10 118.27(18) . .
C10 C5 C4 120.98(16) . .
C5 C6 H6 119.5 . .
C7 C6 C5 121.02(19) . .
C7 C6 H6 119.5 . .
C6 C7 H7 119.8 . .
C6 C7 C8 120.32(18) . .
C8 C7 H7 119.8 . .
C7 C8 H8 119.9 . .
C9 C8 C7 120.19(19) . .
C9 C8 H8 119.9 . .
C8 C9 H9 119.9 . .
C8 C9 C10 120.24(19) . .
C10 C9 H9 119.9 . .
C5 C10 C11 115.36(16) . .
C9 C10 C5 119.89(16) . .
C9 C10 C11 124.75(17) . .
N2 C11 C2 107.05(15) . .
N2 C11 C10 130.19(16) . .
C2 C11 C10 122.74(16) . .
N3 C12 H12 125.0 . .
N3 C12 C13 109.95(15) . .
C13 C12 H12 125.0 . .
C12 C13 C14 135.18(18) . .
C22 C13 C12 105.07(15) . .
C22 C13 C14 119.74(17) . .
C13 C14 H14 121.0 . .
C15 C14 C13 118.06(19) . .
C15 C14 H14 121.0 . .
C14 C15 H15 118.7 . .
C14 C15 C16 122.56(18) . .
C16 C15 H15 118.7 . .
C17 C16 C15 121.48(18) . .
C21 C16 C15 120.91(17) . .
C21 C16 C17 117.61(19) . .
C16 C17 H17 119.5 . .
C18 C17 C16 120.93(19) . .
C18 C17 H17 119.5 . .
C17 C18 H18 119.5 . .
C17 C18 C19 120.95(19) . .
C19 C18 H18 119.5 . .
C18 C19 H19 120.1 . .
C20 C19 C18 119.8(2) . .
C20 C19 H19 120.1 . .
C19 C20 H20 120.0 . .
C19 C20 C21 119.99(19) . .
C21 C20 H20 120.0 . .
C16 C21 C22 115.03(17) . .
C20 C21 C16 120.67(17) . .
C20 C21 C22 124.30(17) . .
N4 C22 C13 107.21(15) . .
N4 C22 C21 129.08(16) . .
C13 C22 C21 123.71(16) . .

loop_
_geom_bond_atom_site_label_1
_geom_bond_atom_site_label_2
_geom_bond_distance
_geom_bond_site_symmetry_2
Cu1 O1 2.3429(13) .
Cu1 O1 2.3429(13) 3_666
Cu1 N1 2.0377(15) .
Cu1 N1 2.0376(15) 3_666
Cu1 N3 2.0027(14) 3_666
Cu1 N3 2.0027(14) .
O1 N5 1.2531(19) .
O2 N5 1.257(2) .
O3 N5 1.240(2) .
N1 N2 1.358(2) .
N1 C1 1.328(2) .
N2 C11 1.352(2) .
N2 H2 0.841(15) .
N3 N4 1.3582(19) .
N3 C12 1.332(2) .
N4 C22 1.348(2) .
N4 H4 0.860(16) .
C1 H1 0.9500 .
C1 C2 1.412(2) .
C2 C3 1.428(2) .
C2 C11 1.392(2) .
C3 H3 0.9500 .
C3 C4 1.354(3) .
C4 H4A 0.9500 .
C4 C5 1.442(3) .
C5 C6 1.411(3) .
C5 C10 1.418(2) .
C6 H6 0.9500 .
C6 C7 1.371(3) .
C7 H7 0.9500 .
C7 C8 1.402(3) .
C8 H8 0.9500 .
C8 C9 1.378(3) .
C9 H9 0.9500 .
C9 C10 1.405(3) .
C10 C11 1.432(2) .
C12 H12 0.9500 .
C12 C13 1.409(2) .
C13 C14 1.426(3) .
C13 C22 1.395(3) .
C14 H14 0.9500 .
C14 C15 1.358(3) .
C15 H15 0.9500 .
C15 C16 1.437(3) .
C16 C17 1.416(3) .
C16 C21 1.414(3) .
C17 H17 0.9500 .
C17 C18 1.365(3) .
C18 H18 0.9500 .
C18 C19 1.399(3) .
C19 H19 0.9500 .
C19 C20 1.377(3) .
C20 H20 0.9500 .
C20 C21 1.402(3) .
C21 C22 1.428(2) .

loop_
_geom_hbond_atom_site_label_D
_geom_hbond_atom_site_label_H
_geom_hbond_atom_site_label_A
_geom_hbond_distance_DH
_geom_hbond_distance_HA
_geom_hbond_distance_DA
_geom_hbond_angle_DHA
_geom_hbond_site_symmetry_A
_geom_hbond_publ_flag
N4 H4 O2 0.860(16) 1.925(16) 2.776(2) 170(2) . yes
N2 H2 O3 0.841(15) 2.197(17) 2.999(2) 159(2) 1_655 yes
